data_4321762
loop_
_publ_author_name
'Osamu Niyomura'
'Shinzi Kato'
'Takahiro Kanda'

_publ_section_title
;
 Facile Synthesis and Structure of Heavy Alkali Metal Thiocarboxylates:
 Structural Comparison with the Selenium and Tellurium Isologues
;
_journal_name_full 'Inorganic Chemistry'
_journal_page_first 507
_journal_page_last 518
_journal_paper_doi 10.1021/ic9808091
_journal_volume 38
_journal_year 1999
_chemical_formula_moiety 'C7 H5 K O S '
_chemical_formula_sum 'C7 H5 K O S'
_chemical_formula_weight 176.27
_space_group_IT_number 15
_symmetry_cell_setting monoclinic
_symmetry_Int_Tables_number 15
_symmetry_space_group_name_Hall '-C 2yc'
_symmetry_space_group_name_H-M 'C 1 2/c 1'
_audit_creation_date 'Tue Jun 30 21:22:54 1998'
_audit_creation_method 'from TEXRAY.INF file'
_cell_angle_alpha 90
_cell_angle_beta 97.44(4)
_cell_angle_gamma 90
_cell_formula_units_Z 8
_cell_length_a 31.020(8)
_cell_length_b 4.12(1)
_cell_length_c 11.907(7)
_cell_measurement_reflns_used 25
_cell_measurement_temperature 296.2
_cell_measurement_theta_max 15.0
_cell_measurement_theta_min 14.6
_cell_volume 1509(4)
_computing_cell_refinement 'Rigaku/AFC Diffractometer Control'
_computing_data_collection 'Rigaku/AFC Diffractometer Control'
_computing_data_reduction teXsan
_computing_publication_material teXsan
_computing_structure_refinement teXsan
_computing_structure_solution SHELXS86
_diffrn_ambient_temperature 296.2
_diffrn_measurement_device_type 'Rigaku AFC7R'
_diffrn_measurement_method \w-2\q
_diffrn_orient_matrix_UB_11 -0.03230
_diffrn_orient_matrix_UB_12 -0.02674
_diffrn_orient_matrix_UB_13 -0.00989
_diffrn_orient_matrix_UB_21 0.00351
_diffrn_orient_matrix_UB_22 -0.23916
_diffrn_orient_matrix_UB_23 -0.00933
_diffrn_orient_matrix_UB_31 0.00083
_diffrn_orient_matrix_UB_32 -0.02985
_diffrn_orient_matrix_UB_33 0.08360
_diffrn_radiation_detector 'scintillation counter'
_diffrn_radiation_monochromator graphite
_diffrn_radiation_source 'Rigaku rotating anode'
_diffrn_radiation_type 'Mo K\a'
_diffrn_radiation_wavelength 0.7107
_diffrn_reflns_av_R_equivalents 0.035
_diffrn_reflns_av_sigmaI/netI 0.000
_diffrn_reflns_limit_h_max 40
_diffrn_reflns_limit_h_min 0
_diffrn_reflns_limit_k_max 5
_diffrn_reflns_limit_k_min 0
_diffrn_reflns_limit_l_max 15
_diffrn_reflns_limit_l_min -15
_diffrn_reflns_number 2024
_diffrn_reflns_reduction_process 'Lp corrections applied'
_diffrn_reflns_theta_max 27.4943
_diffrn_standards_decay_% -0.18
_diffrn_standards_interval_count 150
_diffrn_standards_number 3
_exptl_absorpt_coefficient_mu 0.900
_exptl_absorpt_correction_T_max 1.260
_exptl_absorpt_correction_T_min 0.724
_exptl_absorpt_correction_type refdelf
_exptl_absorpt_process_details '(Walker & Stuart, 1983)'
_exptl_crystal_colour colorless
_exptl_crystal_density_diffrn 1.550
_exptl_crystal_density_method 'not measured'
_exptl_crystal_description prismatic
_exptl_crystal_F_000 720.00
_exptl_crystal_size_max 0.430
_exptl_crystal_size_mid 0.400
_exptl_crystal_size_min 0.290
_refine_diff_density_max 0.27
_refine_diff_density_min -0.30
_refine_ls_extinction_method none
_refine_ls_goodness_of_fit_ref 2.860
_refine_ls_hydrogen_treatment refall
_refine_ls_matrix_type full
_refine_ls_number_constraints 0
_refine_ls_number_parameters 111
_refine_ls_number_reflns 1238
_refine_ls_number_restraints 0
_refine_ls_R_factor_all 0.0000
_refine_ls_R_factor_gt 0.0000
_refine_ls_shift/su_max 0.0000
_refine_ls_shift/su_mean 0.0000
_refine_ls_structure_factor_coef F
_refine_ls_weighting_details 'w = 1/[\s^2^(Fo) + 0.00002|Fo|^2^]'
_refine_ls_weighting_scheme calc
_refine_ls_wR_factor_gt 0.0000
_refine_ls_wR_factor_ref 0.0380
_reflns_number_gt 0
_reflns_number_total 1985
_reflns_threshold_expression >3.0sigma(I)
_cod_data_source_file ic9808091_1.cif
_cod_data_source_block PhC(O)SK
_cod_original_cell_volume 1510(2)
_cod_original_sg_symbol_H-M 'C 2/c '
_cod_original_formula_sum 'C7 H5 K O S '
_cod_database_code 4321762

loop_
_symmetry_equiv_pos_as_xyz
x,y,z
-x,y,1/2-z
-x,-y,-z
x,-y,1/2+z
1/2+x,1/2+y,z
1/2-x,1/2+y,1/2-z
1/2-x,1/2-y,-z
1/2+x,1/2-y,1/2+z

loop_
_atom_site_label
_atom_site_type_symbol
_atom_site_fract_x
_atom_site_fract_y
_atom_site_fract_z
_atom_site_U_iso_or_equiv
_atom_site_adp_type
_atom_site_occupancy
_atom_site_calc_flag
_atom_site_refinement_flags
_atom_site_disorder_assembly
_atom_site_disorder_group
K(1) K 0.04147(3) 0.1289(2) 0.63433(5) 0.0437(2) Uani 1.00 d . . .
S(1) S 0.04481(3) 0.3832(2) 0.35661(6) 0.0368(2) Uani 1.00 d . . .
O(1) O 0.08072(7) 0.6352(6) 0.5459(2) 0.0439(7) Uani 1.00 d . . .
C(1) C 0.12701(10) 0.6634(8) 0.4052(2) 0.0315(8) Uani 1.00 d . . .
C(2) C 0.1375(1) 0.5805(10) 0.2991(3) 0.0405(10) Uani 1.00 d . . .
C(3) C 0.1770(1) 0.671(1) 0.2664(3) 0.054(1) Uani 1.00 d . . .
C(4) C 0.2062(1) 0.844(1) 0.3386(4) 0.065(1) Uani 1.00 d . . .
C(5) C 0.1965(1) 0.927(1) 0.4438(4) 0.061(1) Uani 1.00 d . . .
C(6) C 0.1575(1) 0.8395(10) 0.4769(3) 0.047(1) Uani 1.00 d . . .
C(7) C 0.08504(10) 0.5697(7) 0.4462(2) 0.0291(8) Uani 1.00 d . . .
H(1) H 0.1182(10) 0.454(8) 0.254(2) 0.037(9) Uiso 1.00 calc . . .
H(2) H 0.181(1) 0.599(9) 0.196(3) 0.05(1) Uiso 1.00 calc . . .
H(3) H 0.235(1) 0.897(10) 0.320(3) 0.07(1) Uiso 1.00 calc . . .
H(4) H 0.216(1) 1.04(1) 0.491(3) 0.08(1) Uiso 1.00 calc . . .
H(5) H 0.152(1) 0.892(9) 0.543(3) 0.05(1) Uiso 1.00 calc . . .

loop_
_atom_site_aniso_label
_atom_site_aniso_U_11
_atom_site_aniso_U_22
_atom_site_aniso_U_33
_atom_site_aniso_U_12
_atom_site_aniso_U_13
_atom_site_aniso_U_23
K(1) 0.0537(5) 0.0358(4) 0.0434(4) -0.0018(4) 0.0134(3) -0.0008(4)
S(1) 0.0310(5) 0.0417(5) 0.0364(4) -0.0048(4) -0.0003(3) -0.0015(4)
O(1) 0.052(2) 0.049(1) 0.0309(10) -0.006(1) 0.0078(9) -0.006(1)
C(1) 0.027(2) 0.033(2) 0.033(1) 0.003(2) -0.003(1) 0.003(1)
C(2) 0.035(2) 0.048(2) 0.038(2) 0.002(2) 0.002(1) 0.001(2)
C(3) 0.038(2) 0.069(3) 0.058(2) 0.007(2) 0.016(2) 0.009(2)
C(4) 0.033(2) 0.066(3) 0.098(3) -0.003(2) 0.017(2) 0.014(3)
C(5) 0.033(2) 0.062(3) 0.085(3) -0.015(2) -0.008(2) -0.002(3)
C(6) 0.037(2) 0.049(2) 0.051(2) -0.007(2) -0.004(2) -0.004(2)
C(7) 0.032(2) 0.025(2) 0.029(1) 0.003(1) 0.000(1) 0.003(1)

loop_
_atom_type_symbol
_atom_type_description
_atom_type_scat_dispersion_real
_atom_type_scat_dispersion_imag
_atom_type_scat_source
C C 0.003 0.002
;International Tables for Crystallography
(1992, Vol. C, Tables 4.2.6.8 and 6.1.1.1)
;
H H 0.000 0.000
;International Tables for Crystallography
(1992, Vol. C, Table 6.1.1.2)
;
K K 0.200 0.250
;International Tables for Crystallography
(1992, Vol. C, Tables 4.2.6.8 and 6.1.1.1)
;
O O 0.011 0.006
;International Tables for Crystallography
(1992, Vol. C, Tables 4.2.6.8 and 6.1.1.1)
;
S S 0.125 0.123
;International Tables for Crystallography
(1992, Vol. C, Tables 4.2.6.8 and 6.1.1.1)
;

loop_
_geom_angle_atom_site_label_1
_geom_angle_atom_site_label_2
_geom_angle_atom_site_label_3
_geom_angle
_geom_angle_site_symmetry_1
_geom_angle_site_symmetry_2
_geom_angle_site_symmetry_3
_geom_angle_publ_flag
K(1) K(1) K(1) 90.0 1_545 1_555 2_556 yes
K(1) K(1) K(1) 74.51(2) 1_545 1_555 3_556 yes
K(1) K(1) K(1) 180.0 1_545 1_555 1_565 yes
K(1) K(1) S(1) 107.52(2) 1_545 1_555 1_555 yes
K(1) K(1) S(1) 51.29(2) 1_545 1_555 4_555 yes
K(1) K(1) S(1) 51.90(2) 1_545 1_555 3_556 yes
K(1) K(1) S(1) 127.36(2) 1_545 1_555 4_565 yes
K(1) K(1) S(1) 126.77(2) 1_545 1_555 3_566 yes
K(1) K(1) O(1) 140.69(5) 1_545 1_555 1_555 yes
K(1) K(1) O(1) 40.03(5) 1_545 1_555 1_545 yes
K(1) K(1) K(1) 98.44(4) 2_556 1_555 3_556 yes
K(1) K(1) K(1) 90.0 2_556 1_555 1_565 yes
K(1) K(1) S(1) 138.90(3) 2_556 1_555 1_555 yes
K(1) K(1) S(1) 54.43(2) 2_556 1_555 4_555 yes
K(1) K(1) S(1) 53.39(2) 2_556 1_555 3_556 yes
K(1) K(1) S(1) 53.67(2) 2_556 1_555 4_565 yes
K(1) K(1) S(1) 52.62(2) 2_556 1_555 3_566 yes
K(1) K(1) O(1) 129.10(5) 2_556 1_555 1_555 yes
K(1) K(1) O(1) 129.82(5) 2_556 1_555 1_545 yes
K(1) K(1) K(1) 105.49(2) 3_556 1_555 1_565 yes
K(1) K(1) S(1) 54.07(2) 3_556 1_555 1_555 yes
K(1) K(1) S(1) 114.45(3) 3_556 1_555 4_555 yes
K(1) K(1) S(1) 55.52(2) 3_556 1_555 3_556 yes
K(1) K(1) S(1) 138.90(4) 3_556 1_555 4_565 yes
K(1) K(1) S(1) 75.60(3) 3_556 1_555 3_566 yes
K(1) K(1) O(1) 99.81(5) 3_556 1_555 1_555 yes
K(1) K(1) O(1) 76.04(5) 3_556 1_555 1_545 yes
K(1) K(1) S(1) 72.48(2) 1_565 1_555 1_555 yes
K(1) K(1) S(1) 128.71(2) 1_565 1_555 4_555 yes
K(1) K(1) S(1) 128.10(2) 1_565 1_555 3_556 yes
K(1) K(1) S(1) 52.64(2) 1_565 1_555 4_565 yes
K(1) K(1) S(1) 53.23(2) 1_565 1_555 3_566 yes
K(1) K(1) O(1) 39.31(5) 1_565 1_555 1_555 yes
K(1) K(1) O(1) 139.98(5) 1_565 1_555 1_545 yes
S(1) K(1) S(1) 158.53(3) 1_555 1_555 4_555 yes
S(1) K(1) S(1) 109.59(2) 1_555 1_555 3_556 yes
S(1) K(1) S(1) 124.99(2) 1_555 1_555 4_565 yes
S(1) K(1) S(1) 88.40(3) 1_555 1_555 3_566 yes
S(1) K(1) O(1) 47.65(4) 1_555 1_555 1_555 yes
S(1) K(1) O(1) 77.47(5) 1_555 1_555 1_545 yes
S(1) K(1) S(1) 62.23(3) 4_555 1_555 3_556 yes
S(1) K(1) S(1) 76.07(2) 4_555 1_555 4_565 yes
S(1) K(1) S(1) 107.03(2) 4_555 1_555 3_566 yes
S(1) K(1) O(1) 145.08(6) 4_555 1_555 1_555 yes
S(1) K(1) O(1) 82.09(5) 4_555 1_555 1_545 yes
S(1) K(1) S(1) 107.04(2) 3_556 1_555 4_565 yes
S(1) K(1) S(1) 74.87(3) 3_556 1_555 3_566 yes
S(1) K(1) O(1) 152.13(6) 3_556 1_555 1_555 yes
S(1) K(1) O(1) 86.57(6) 3_556 1_555 1_545 yes
S(1) K(1) S(1) 63.50(3) 4_565 1_555 3_566 yes
S(1) K(1) O(1) 82.69(5) 4_565 1_555 1_555 yes
S(1) K(1) O(1) 144.32(6) 4_565 1_555 1_545 yes
S(1) K(1) O(1) 87.17(6) 3_566 1_555 1_555 yes
S(1) K(1) O(1) 151.47(6) 3_566 1_555 1_545 yes
O(1) K(1) O(1) 100.67(7) 1_555 1_555 1_545 yes
K(1) S(1) K(1) 123.65(3) 1_555 1_555 4_554 yes
K(1) S(1) K(1) 70.41(2) 1_555 1_555 3_556 yes
K(1) S(1) K(1) 159.84(3) 1_555 1_555 4_564 yes
K(1) S(1) K(1) 91.60(3) 1_555 1_555 3_566 yes
K(1) S(1) C(7) 69.73(9) 1_555 1_555 1_555 yes
K(1) S(1) K(1) 72.19(3) 4_554 1_555 3_556 yes
K(1) S(1) K(1) 76.07(2) 4_554 1_555 4_564 yes
K(1) S(1) K(1) 117.11(2) 4_554 1_555 3_566 yes
K(1) S(1) C(7) 135.5(1) 4_554 1_555 1_555 yes
K(1) S(1) K(1) 117.13(2) 3_556 1_555 4_564 yes
K(1) S(1) K(1) 74.87(3) 3_556 1_555 3_566 yes
K(1) S(1) C(7) 140.02(9) 3_556 1_555 1_555 yes
K(1) S(1) K(1) 73.72(3) 4_564 1_555 3_566 yes
K(1) S(1) C(7) 99.73(10) 4_564 1_555 1_555 yes
K(1) S(1) C(7) 103.3(1) 3_566 1_555 1_555 yes
K(1) O(1) K(1) 100.67(7) 1_555 1_555 1_565 yes
K(1) O(1) C(7) 108.3(2) 1_555 1_555 1_555 yes
K(1) O(1) C(7) 131.1(2) 1_565 1_555 1_555 yes
C(2) C(1) C(6) 117.7(3) 1_555 1_555 1_555 yes
C(2) C(1) C(7) 123.3(3) 1_555 1_555 1_555 yes
C(6) C(1) C(7) 118.9(3) 1_555 1_555 1_555 yes
C(1) C(2) C(3) 120.7(4) 1_555 1_555 1_555 yes
C(1) C(2) H(1) 117(1) 1_555 1_555 1_555 no
C(3) C(2) H(1) 121(1) 1_555 1_555 1_555 no
C(2) C(3) C(4) 120.2(4) 1_555 1_555 1_555 yes
C(2) C(3) H(2) 113(2) 1_555 1_555 1_555 no
C(4) C(3) H(2) 125(2) 1_555 1_555 1_555 no
C(3) C(4) C(5) 120.1(4) 1_555 1_555 1_555 yes
C(3) C(4) H(3) 122(2) 1_555 1_555 1_555 no
C(5) C(4) H(3) 117(2) 1_555 1_555 1_555 no
C(4) C(5) C(6) 120.2(4) 1_555 1_555 1_555 yes
C(4) C(5) H(4) 119(2) 1_555 1_555 1_555 no
C(6) C(5) H(4) 120(2) 1_555 1_555 1_555 no
C(1) C(6) C(5) 121.1(4) 1_555 1_555 1_555 yes
C(1) C(6) H(5) 120(2) 1_555 1_555 1_555 no
C(5) C(6) H(5) 118(2) 1_555 1_555 1_555 no
S(1) C(7) O(1) 122.2(2) 1_555 1_555 1_555 yes
S(1) C(7) C(1) 120.4(2) 1_555 1_555 1_555 yes
O(1) C(7) C(1) 117.4(3) 1_555 1_555 1_555 yes

loop_
_geom_bond_atom_site_label_1
_geom_bond_atom_site_label_2
_geom_bond_distance
_geom_bond_site_symmetry_1
_geom_bond_site_symmetry_2
_geom_bond_publ_flag
K(1) K(1) 4.124 1_555 1_545 yes
K(1) K(1) 4.005(1) 1_555 2_556 yes
K(1) K(1) 3.981(2) 1_555 3_556 yes
K(1) K(1) 4.124 1_555 1_565 yes
K(1) S(1) 3.483(1) 1_555 1_555 yes
K(1) S(1) 3.377(1) 1_555 4_555 yes
K(1) S(1) 3.422(1) 1_555 3_556 yes
K(1) S(1) 3.316(1) 1_555 4_565 yes
K(1) S(1) 3.361(1) 1_555 3_566 yes
K(1) O(1) 2.699(2) 1_555 1_555 yes
K(1) O(1) 2.658(2) 1_555 1_545 yes
S(1) C(7) 1.715(3) 1_555 1_555 yes
O(1) C(7) 1.242(3) 1_555 1_555 yes
C(1) C(2) 1.388(4) 1_555 1_555 yes
C(1) C(6) 1.394(4) 1_555 1_555 yes
C(1) C(7) 1.499(4) 1_555 1_555 yes
C(2) C(3) 1.383(5) 1_555 1_555 yes
C(2) H(1) 0.92(3) 1_555 1_555 no
C(3) C(4) 1.365(6) 1_555 1_555 yes
C(3) H(2) 0.91(3) 1_555 1_555 no
C(4) C(5) 1.369(6) 1_555 1_555 yes
C(4) H(3) 0.96(4) 1_555 1_555 no
C(5) C(6) 1.369(5) 1_555 1_555 yes
C(5) H(4) 0.89(4) 1_555 1_555 no
C(6) H(5) 0.85(3) 1_555 1_555 no

loop_
_geom_contact_atom_site_label_1
_geom_contact_atom_site_label_2
_geom_contact_distance
_geom_contact_site_symmetry_1
_geom_contact_site_symmetry_2
_geom_contact_publ_flag
K(1) S(1) 3.483(1) 1_555 1_555 ?
K(1) S(1) 3.377(1) 1_555 4_555 ?
K(1) S(1) 3.422(1) 1_555 3_556 ?
K(1) S(1) 3.316(1) 1_555 4_565 ?
K(1) S(1) 3.361(1) 1_555 3_566 ?
K(1) O(1) 2.699(2) 1_555 1_555 ?
K(1) O(1) 2.658(2) 1_555 1_545 ?
S(1) S(1) 3.514(2) 1_555 2_555 ?
C(3) H(5) 3.22(3) 1_555 4_574 ?
C(3) H(3) 3.26(4) 1_555 6_545 ?
C(3) H(5) 3.54(3) 1_555 4_564 ?
C(4) H(4) 3.35(4) 1_555 7_566 ?
C(4) H(3) 3.35(4) 1_555 6_545 ?
C(4) H(2) 3.58(3) 1_555 1_565 ?
C(5) H(4) 3.34(4) 1_555 7_566 ?
C(5) H(4) 3.50(4) 1_555 7_576 ?
C(5) H(3) 3.56(4) 1_555 7_566 ?
C(6) H(2) 3.50(3) 1_555 4_575 ?
H(1) H(5) 3.19(4) 1_555 4_564 ?
H(2) H(3) 2.78(5) 1_555 6_545 ?
H(2) H(5) 2.80(5) 1_555 4_564 ?
H(2) H(5) 2.85(5) 1_555 4_574 ?
H(2) H(4) 3.17(5) 1_555 4_574 ?
H(3) H(3) 2.90(5) 1_555 6_555 ?
H(3) H(3) 2.90(5) 1_555 6_545 ?
H(3) H(4) 3.13(5) 1_555 7_566 ?
H(3) H(4) 3.45(6) 1_555 7_576 ?
H(4) H(4) 2.72(8) 1_555 7_576 ?
H(4) H(4) 3.18(8) 1_555 7_566 ?

loop_
_geom_torsion_atom_site_label_1
_geom_torsion_atom_site_label_2
_geom_torsion_atom_site_label_3
_geom_torsion_atom_site_label_4
_geom_torsion
_geom_torsion_site_symmetry_1
_geom_torsion_site_symmetry_2
_geom_torsion_site_symmetry_3
_geom_torsion_site_symmetry_4
_geom_torsion_publ_flag
K(1) K(1) K(1) K(1) 180.0 1_555 1_545 2_546 2_536 yes
K(1) K(1) K(1) K(1) 0.0 1_555 1_545 2_546 2_556 yes
K(1) K(1) K(1) S(1) -62.74(3) 1_555 1_545 2_546 2_546 yes
K(1) K(1) K(1) O(1) 175.52(7) 1_555 1_545 2_546 2_536 yes
K(1) K(1) K(1) O(1) 4.37(7) 1_555 1_545 2_546 2_546 yes
K(1) K(1) K(1) K(1) 180.0 1_555 1_545 3_546 3_536 yes
K(1) K(1) K(1) S(1) 54.09(2) 1_555 1_545 3_546 1_545 yes
K(1) K(1) K(1) S(1) 33.00(3) 1_555 1_545 3_546 2_545 yes
K(1) K(1) S(1) C(7) -134.7(1) 1_555 1_545 4_555 4_555 yes
K(1) K(1) S(1) C(7) 51.8(1) 1_555 1_545 1_545 1_545 yes
K(1) K(1) S(1) C(7) 138.75(10) 1_555 1_545 3_556 3_556 yes
K(1) K(1) O(1) C(7) -140.1(2) 1_555 1_545 1_545 1_545 yes
K(1) K(1) K(1) K(1) 0.0 1_555 2_556 2_546 1_545 yes
K(1) K(1) K(1) S(1) 142.21(4) 1_555 2_556 2_546 2_546 yes
K(1) K(1) K(1) O(1) -174.64(9) 1_555 2_556 2_546 2_536 yes
K(1) K(1) K(1) O(1) -174.64(9) 1_555 2_556 2_546 2_546 yes
K(1) K(1) K(1) K(1) 0.0 1_555 2_556 2_566 1_565 yes
K(1) K(1) K(1) S(1) -142.21(4) 1_555 2_556 2_566 2_566 yes
K(1) K(1) K(1) O(1) 174.64(9) 1_555 2_556 2_566 2_556 yes
K(1) K(1) K(1) O(1) 174.64(9) 1_555 2_556 2_566 2_566 yes
K(1) K(1) O(1) C(7) 133.1(2) 1_555 2_556 2_546 2_546 yes
K(1) K(1) O(1) C(7) -147.0(2) 1_555 2_556 2_556 2_556 yes
K(1) K(1) K(1) K(1) 0.0 1_555 3_556 3_546 1_545 yes
K(1) K(1) K(1) S(1) -58.04(3) 1_555 3_556 3_546 1_545 yes
K(1) K(1) K(1) S(1) -140.56(4) 1_555 3_556 3_546 2_545 yes
K(1) K(1) K(1) K(1) -148.68(5) 1_555 3_556 4_554 2_555 yes
K(1) K(1) K(1) S(1) -34.59(2) 1_555 3_556 4_554 1_555 yes
K(1) K(1) K(1) S(1) -114.09(4) 1_555 3_556 4_554 2_555 yes
K(1) K(1) K(1) S(1) 64.54(2) 1_555 3_556 4_554 1_545 yes
K(1) K(1) K(1) S(1) 146.78(4) 1_555 3_556 4_554 2_545 yes
K(1) K(1) S(1) C(7) -4.5(2) 1_555 3_556 1_555 1_555 yes
K(1) K(1) S(1) C(7) -132.0(1) 1_555 3_556 2_555 2_555 yes
K(1) K(1) S(1) C(7) -16.33(10) 1_555 3_556 1_545 1_545 yes
K(1) K(1) S(1) C(7) -156.6(1) 1_555 3_556 2_545 2_545 yes
K(1) K(1) S(1) C(7) -176.9(1) 1_555 3_556 3_556 3_556 yes
K(1) K(1) O(1) C(7) 37.6(2) 1_555 3_556 3_556 3_556 yes
K(1) K(1) K(1) K(1) 0.0 1_555 1_565 2_566 2_556 yes
K(1) K(1) K(1) S(1) 117.26(3) 1_555 1_565 2_566 2_566 yes
K(1) K(1) K(1) O(1) -4.48(7) 1_555 1_565 2_566 2_556 yes
K(1) K(1) K(1) O(1) -175.63(7) 1_555 1_565 2_566 2_566 yes
K(1) K(1) S(1) C(7) -128.2(1) 1_555 1_565 1_565 1_565 yes
K(1) K(1) S(1) C(7) 45.3(1) 1_555 1_565 4_575 4_575 yes
K(1) K(1) S(1) C(7) -41.25(10) 1_555 1_565 3_576 3_576 yes
K(1) K(1) O(1) C(7) 126.1(3) 1_555 1_565 1_555 1_555 yes
K(1) K(1) O(1) C(7) 39.9(2) 1_555 1_565 1_565 1_565 yes
K(1) S(1) K(1) S(1) 113.56(4) 1_555 1_555 4_554 2_555 yes
K(1) S(1) K(1) S(1) -4.59(5) 1_555 1_555 4_554 1_545 yes
K(1) S(1) K(1) S(1) 51.57(5) 1_555 1_555 4_554 2_545 yes
K(1) S(1) K(1) S(1) 158.27(3) 1_555 1_555 3_556 2_555 yes
K(1) S(1) K(1) S(1) -82.71(2) 1_555 1_555 3_556 1_545 yes
K(1) S(1) K(1) S(1) -138.21(4) 1_555 1_555 3_556 2_545 yes
K(1) S(1) K(1) S(1) 0.0 1_555 1_555 3_556 3_556 yes
K(1) S(1) K(1) O(1) -31.1(1) 1_555 1_555 3_556 3_556 yes
K(1) S(1) K(1) S(1) -106.3(1) 1_555 1_555 4_564 2_555 yes
K(1) S(1) K(1) S(1) 11.2(1) 1_555 1_555 4_564 1_565 yes
K(1) S(1) K(1) S(1) -43.5(1) 1_555 1_555 4_564 2_565 yes
K(1) S(1) K(1) S(1) -130.91(3) 1_555 1_555 3_566 2_555 yes
K(1) S(1) K(1) S(1) 110.80(2) 1_555 1_555 3_566 1_565 yes
K(1) S(1) K(1) S(1) 164.82(3) 1_555 1_555 3_566 2_565 yes
K(1) S(1) K(1) S(1) 0.0 1_555 1_555 3_566 3_566 yes
K(1) S(1) K(1) O(1) -47.67(4) 1_555 1_555 3_566 3_566 yes
K(1) S(1) K(1) O(1) 59.6(1) 1_555 1_555 3_566 3_576 yes
K(1) S(1) C(7) O(1) -31.4(2) 1_555 1_555 1_555 1_555 yes
K(1) S(1) C(7) C(1) 149.3(3) 1_555 1_555 1_555 1_555 yes
K(1) S(1) K(1) S(1) 124.50(4) 1_555 4_555 4_555 2_546 yes
K(1) S(1) K(1) S(1) 51.18(4) 1_555 4_555 4_555 2_556 yes
K(1) S(1) K(1) O(1) -147.87(8) 1_555 4_555 4_555 4_555 yes
K(1) S(1) K(1) S(1) 4.67(5) 1_555 4_555 1_545 1_545 yes
K(1) S(1) K(1) S(1) 180.0 1_555 4_555 1_545 4_545 yes
K(1) S(1) K(1) S(1) -125.31(3) 1_555 4_555 1_545 3_546 yes
K(1) S(1) K(1) S(1) -62.56(2) 1_555 4_555 1_545 3_556 yes
K(1) S(1) K(1) O(1) 126.05(9) 1_555 4_555 1_545 1_535 yes
K(1) S(1) K(1) O(1) 27.92(6) 1_555 4_555 1_545 1_545 yes
K(1) S(1) K(1) S(1) -129.58(4) 1_555 4_555 2_546 2_546 yes
K(1) S(1) K(1) O(1) 170.8(1) 1_555 4_555 2_546 2_536 yes
K(1) S(1) K(1) O(1) -81.91(5) 1_555 4_555 2_546 2_546 yes
K(1) S(1) K(1) S(1) -137.06(3) 1_555 4_555 2_556 2_556 yes
K(1) S(1) K(1) O(1) 147.53(5) 1_555 4_555 2_556 2_546 yes
K(1) S(1) K(1) O(1) -106.0(1) 1_555 4_555 2_556 2_556 yes
K(1) S(1) C(7) O(1) 149.2(2) 1_555 4_555 4_555 4_555 yes
K(1) S(1) C(7) C(1) -31.5(3) 1_555 4_555 4_555 4_555 yes
K(1) S(1) K(1) S(1) 61.71(2) 1_555 3_556 1_545 4_555 yes
K(1) S(1) K(1) S(1) -69.20(2) 1_555 3_556 1_545 1_545 yes
K(1) S(1) K(1) S(1) 125.98(3) 1_555 3_556 1_545 4_545 yes
K(1) S(1) K(1) S(1) -180.0 1_555 3_556 1_545 3_546 yes
K(1) S(1) K(1) O(1) -128.8(1) 1_555 3_556 1_545 1_535 yes
K(1) S(1) K(1) O(1) -21.53(5) 1_555 3_556 1_545 1_545 yes
K(1) S(1) K(1) S(1) 65.91(5) 1_555 3_556 2_546 2_546 yes
K(1) S(1) K(1) O(1) -172.71(9) 1_555 3_556 2_546 2_536 yes
K(1) S(1) K(1) O(1) 89.16(6) 1_555 3_556 2_546 2_546 yes
K(1) S(1) K(1) S(1) -135.46(10) 1_555 3_556 2_556 2_556 yes
K(1) S(1) K(1) O(1) -153.40(6) 1_555 3_556 2_556 2_546 yes
K(1) S(1) K(1) O(1) 109.28(9) 1_555 3_556 2_556 2_556 yes
K(1) S(1) K(1) S(1) 0.0 1_555 3_556 3_556 1_555 yes
K(1) S(1) K(1) S(1) -63.51(10) 1_555 3_556 3_556 2_555 yes
K(1) S(1) K(1) S(1) 73.32(3) 1_555 3_556 3_556 1_545 yes
K(1) S(1) K(1) S(1) 128.96(4) 1_555 3_556 3_556 2_545 yes
K(1) S(1) K(1) O(1) 160.96(8) 1_555 3_556 3_556 3_556 yes
K(1) S(1) C(7) O(1) 26.8(4) 1_555 3_556 3_556 3_556 yes
K(1) S(1) C(7) C(1) -153.9(2) 1_555 3_556 3_556 3_556 yes
K(1) S(1) K(1) S(1) 165.97(3) 1_555 4_565 2_556 2_556 yes
K(1) S(1) K(1) O(1) 106.4(1) 1_555 4_565 2_556 2_546 yes
K(1) S(1) K(1) O(1) -146.35(5) 1_555 4_565 2_556 2_556 yes
K(1) S(1) K(1) S(1) -10.5(1) 1_555 4_565 1_565 1_565 yes
K(1) S(1) K(1) S(1) 180.0 1_555 4_565 1_565 4_575 yes
K(1) S(1) K(1) S(1) 123.84(3) 1_555 4_565 1_565 3_576 yes
K(1) S(1) K(1) O(1) -28.43(6) 1_555 4_565 1_565 1_555 yes
K(1) S(1) K(1) O(1) -125.75(9) 1_555 4_565 1_565 1_565 yes
K(1) S(1) K(1) S(1) -42.5(1) 1_555 4_565 4_565 2_556 yes
K(1) S(1) K(1) S(1) -115.8(1) 1_555 4_565 4_565 2_566 yes
K(1) S(1) K(1) O(1) 45.2(1) 1_555 4_565 4_565 4_565 yes
K(1) S(1) K(1) O(1) 162.5(1) 1_555 4_565 4_565 4_575 yes
K(1) S(1) K(1) S(1) 159.60(4) 1_555 4_565 2_566 2_566 yes
K(1) S(1) K(1) O(1) 84.19(5) 1_555 4_565 2_566 2_556 yes
K(1) S(1) K(1) O(1) -169.3(1) 1_555 4_565 2_566 2_566 yes
K(1) S(1) C(7) O(1) -130.8(2) 1_555 4_565 4_565 4_565 yes
K(1) S(1) C(7) C(1) 48.5(2) 1_555 4_565 4_565 4_565 yes
K(1) S(1) K(1) S(1) 128.84(4) 1_555 3_566 2_556 2_556 yes
K(1) S(1) K(1) O(1) -109.78(9) 1_555 3_566 2_556 2_546 yes
K(1) S(1) K(1) O(1) 152.09(6) 1_555 3_566 2_556 2_556 yes
K(1) S(1) K(1) S(1) 97.29(2) 1_555 3_566 1_565 1_565 yes
K(1) S(1) K(1) S(1) -124.49(3) 1_555 3_566 1_565 4_575 yes
K(1) S(1) K(1) S(1) 180.0 1_555 3_566 1_565 3_576 yes
K(1) S(1) K(1) O(1) 21.89(5) 1_555 3_566 1_565 1_555 yes
K(1) S(1) K(1) O(1) 128.3(1) 1_555 3_566 1_565 1_565 yes
K(1) S(1) K(1) S(1) -73.7(1) 1_555 3_566 2_566 2_566 yes
K(1) S(1) K(1) O(1) -91.59(6) 1_555 3_566 2_566 2_556 yes
K(1) S(1) K(1) O(1) 171.09(9) 1_555 3_566 2_566 2_566 yes
K(1) S(1) K(1) S(1) 0.0 1_555 3_566 3_566 1_555 yes
K(1) S(1) K(1) S(1) 55.64(4) 1_555 3_566 3_566 2_555 yes
K(1) S(1) K(1) S(1) -73.32(3) 1_555 3_566 3_566 1_565 yes
K(1) S(1) K(1) S(1) -136.83(10) 1_555 3_566 3_566 2_565 yes
K(1) S(1) K(1) O(1) 87.64(7) 1_555 3_566 3_566 3_566 yes
K(1) S(1) K(1) O(1) -155.03(6) 1_555 3_566 3_566 3_576 yes
K(1) S(1) C(7) O(1) -55.4(3) 1_555 3_566 3_566 3_566 yes
K(1) S(1) C(7) C(1) 123.9(2) 1_555 3_566 3_566 3_566 yes
K(1) O(1) K(1) S(1) -138.08(7) 1_555 1_555 1_565 1_565 yes
K(1) O(1) K(1) S(1) 87.7(1) 1_555 1_555 1_565 4_575 yes
K(1) O(1) K(1) S(1) -76.0(1) 1_555 1_555 1_565 3_576 yes
K(1) O(1) K(1) O(1) 180.0 1_555 1_555 1_565 1_565 yes
K(1) O(1) C(7) S(1) 41.6(3) 1_555 1_555 1_555 1_555 yes
K(1) O(1) C(7) C(1) -139.1(2) 1_555 1_555 1_555 1_555 yes
K(1) O(1) K(1) S(1) -35.98(6) 1_555 1_545 1_545 4_555 yes
K(1) O(1) K(1) S(1) 118.06(9) 1_555 1_545 1_545 1_545 yes
K(1) O(1) K(1) S(1) -88.6(1) 1_555 1_545 1_545 4_545 yes
K(1) O(1) K(1) S(1) 76.9(1) 1_555 1_545 1_545 3_546 yes
K(1) O(1) K(1) S(1) 27.65(6) 1_555 1_545 1_545 3_556 yes
K(1) O(1) K(1) O(1) 180.0 1_555 1_545 1_545 1_535 yes
K(1) O(1) C(7) S(1) -81.6(3) 1_555 1_545 1_545 1_545 yes
K(1) O(1) C(7) C(1) 97.8(3) 1_555 1_545 1_545 1_545 yes
S(1) K(1) K(1) S(1) 175.99(4) 1_555 1_555 1_545 4_555 yes
S(1) K(1) K(1) S(1) 0.0 1_555 1_555 1_545 1_545 yes
S(1) K(1) K(1) S(1) 175.99(4) 1_555 1_555 1_545 4_545 yes
S(1) K(1) K(1) S(1) -101.49(3) 1_555 1_555 1_545 3_546 yes
S(1) K(1) K(1) S(1) -101.49(3) 1_555 1_555 1_545 3_556 yes
S(1) K(1) K(1) O(1) 43.15(7) 1_555 1_555 1_545 1_535 yes
S(1) K(1) K(1) O(1) 43.15(7) 1_555 1_555 1_545 1_545 yes
S(1) K(1) K(1) S(1) -125.49(7) 1_555 1_555 2_556 2_556 yes
S(1) K(1) K(1) O(1) 112.77(7) 1_555 1_555 2_556 2_546 yes
S(1) K(1) K(1) O(1) -58.37(9) 1_555 1_555 2_556 2_556 yes
S(1) K(1) K(1) S(1) -21.09(3) 1_555 1_555 3_556 2_555 yes
S(1) K(1) K(1) S(1) 81.35(2) 1_555 1_555 3_556 1_545 yes
S(1) K(1) K(1) S(1) 75.73(5) 1_555 1_555 3_556 2_545 yes
S(1) K(1) K(1) S(1) 180.0 1_555 1_555 3_556 3_556 yes
S(1) K(1) K(1) O(1) 165.84(6) 1_555 1_555 3_556 3_556 yes
S(1) K(1) K(1) S(1) 0.0 1_555 1_555 1_565 1_565 yes
S(1) K(1) K(1) S(1) -175.99(4) 1_555 1_555 1_565 4_575 yes
S(1) K(1) K(1) S(1) 101.49(3) 1_555 1_555 1_565 3_576 yes
S(1) K(1) K(1) O(1) -43.15(7) 1_555 1_555 1_565 1_555 yes
S(1) K(1) K(1) O(1) -43.15(7) 1_555 1_555 1_565 1_565 yes
S(1) K(1) S(1) K(1) 174.10(6) 1_555 1_555 4_555 4_555 yes
S(1) K(1) S(1) K(1) -10.5(1) 1_555 1_555 4_555 1_545 yes
S(1) K(1) S(1) K(1) -73.7(1) 1_555 1_555 4_555 2_546 yes
S(1) K(1) S(1) K(1) -135.46(10) 1_555 1_555 4_555 2_556 yes
S(1) K(1) S(1) C(7) 79.3(2) 1_555 1_555 4_555 4_555 yes
S(1) K(1) S(1) K(1) 97.29(2) 1_555 1_555 3_556 1_545 yes
S(1) K(1) S(1) K(1) 159.60(4) 1_555 1_555 3_556 2_546 yes
S(1) K(1) S(1) K(1) -137.06(3) 1_555 1_555 3_556 2_556 yes
S(1) K(1) S(1) K(1) 0.0 1_555 1_555 3_556 3_556 yes
S(1) K(1) S(1) C(7) 4.5(2) 1_555 1_555 3_556 3_556 yes
S(1) K(1) S(1) K(1) 128.84(4) 1_555 1_555 4_565 2_556 yes
S(1) K(1) S(1) K(1) 4.67(5) 1_555 1_555 4_565 1_565 yes
S(1) K(1) S(1) K(1) 173.51(7) 1_555 1_555 4_565 4_565 yes
S(1) K(1) S(1) K(1) 65.91(5) 1_555 1_555 4_565 2_566 yes
S(1) K(1) S(1) C(7) -130.0(1) 1_555 1_555 4_565 4_565 yes
S(1) K(1) S(1) K(1) 165.97(3) 1_555 1_555 3_566 2_556 yes
S(1) K(1) S(1) K(1) -69.20(2) 1_555 1_555 3_566 1_565 yes
S(1) K(1) S(1) K(1) -129.58(4) 1_555 1_555 3_566 2_566 yes
S(1) K(1) S(1) K(1) 0.0 1_555 1_555 3_566 3_566 yes
S(1) K(1) S(1) C(7) 69.54(10) 1_555 1_555 3_566 3_566 yes
S(1) K(1) O(1) C(7) -22.0(2) 1_555 1_555 1_555 1_555 yes
S(1) K(1) O(1) C(7) -12.0(3) 1_555 1_555 1_545 1_545 yes
S(1) K(1) K(1) S(1) -21.09(3) 1_555 4_554 2_555 2_555 yes
S(1) K(1) K(1) S(1) -180.0 1_555 4_554 2_555 3_555 yes
S(1) K(1) K(1) S(1) 158.91(3) 1_555 4_554 2_555 4_554 yes
S(1) K(1) K(1) S(1) 77.56(3) 1_555 4_554 2_555 4_564 yes
S(1) K(1) K(1) S(1) 83.18(5) 1_555 4_554 2_555 3_565 yes
S(1) K(1) K(1) O(1) -6.93(7) 1_555 4_554 2_555 2_555 yes
S(1) K(1) K(1) O(1) -105.59(6) 1_555 4_554 2_555 2_545 yes
S(1) K(1) S(1) K(1) 158.27(3) 1_555 4_554 2_555 2_555 yes
S(1) K(1) S(1) K(1) 60.98(2) 1_555 4_554 2_555 4_564 yes
S(1) K(1) S(1) C(7) 153.7(2) 1_555 4_554 2_555 2_555 yes
S(1) K(1) S(1) K(1) 180.0 1_555 4_554 1_545 4_544 yes
S(1) K(1) S(1) K(1) 11.2(1) 1_555 4_554 1_545 1_545 yes
S(1) K(1) S(1) K(1) 118.76(3) 1_555 4_554 1_545 3_546 yes
S(1) K(1) S(1) K(1) 55.83(2) 1_555 4_554 1_545 3_556 yes
S(1) K(1) S(1) C(7) -45.3(1) 1_555 4_554 1_545 1_545 yes
S(1) K(1) S(1) K(1) -125.98(3) 1_555 4_554 2_545 4_544 yes
S(1) K(1) S(1) K(1) 164.82(3) 1_555 4_554 2_545 2_545 yes
S(1) K(1) S(1) C(7) 95.27(9) 1_555 4_554 2_545 2_545 yes
S(1) K(1) K(1) S(1) -158.91(3) 1_555 3_556 1_555 4_555 yes
S(1) K(1) K(1) S(1) 180.0 1_555 3_556 1_555 3_556 yes
S(1) K(1) K(1) S(1) 104.27(5) 1_555 3_556 1_555 4_565 yes
S(1) K(1) K(1) S(1) 98.65(2) 1_555 3_556 1_555 3_566 yes
S(1) K(1) K(1) O(1) 14.16(6) 1_555 3_556 1_555 1_555 yes
S(1) K(1) K(1) O(1) -84.50(5) 1_555 3_556 1_555 1_545 yes
S(1) K(1) K(1) S(1) 0.0 1_555 3_556 3_546 1_545 yes
S(1) K(1) K(1) S(1) -82.51(3) 1_555 3_556 3_546 2_545 yes
S(1) K(1) K(1) S(1) -79.51(4) 1_555 3_556 4_554 2_555 yes
S(1) K(1) K(1) S(1) 99.13(3) 1_555 3_556 4_554 1_545 yes
S(1) K(1) K(1) S(1) -178.64(4) 1_555 3_556 4_554 2_545 yes
S(1) K(1) S(1) K(1) 113.56(4) 1_555 3_556 2_555 2_555 yes
S(1) K(1) S(1) K(1) 63.12(3) 1_555 3_556 2_555 4_554 yes
S(1) K(1) S(1) K(1) 1.31(3) 1_555 3_556 2_555 4_564 yes
S(1) K(1) S(1) C(7) -151.6(1) 1_555 3_556 2_555 2_555 yes
S(1) K(1) S(1) K(1) -119.63(3) 1_555 3_556 1_545 4_544 yes
S(1) K(1) S(1) K(1) 110.80(2) 1_555 3_556 1_545 1_545 yes
S(1) K(1) S(1) K(1) -180.0 1_555 3_556 1_545 3_546 yes
S(1) K(1) S(1) K(1) -55.18(2) 1_555 3_556 1_545 4_554 yes
S(1) K(1) S(1) C(7) 41.25(10) 1_555 3_556 1_545 1_545 yes
S(1) K(1) S(1) K(1) 64.08(5) 1_555 3_556 2_545 4_544 yes
S(1) K(1) S(1) K(1) -43.5(1) 1_555 3_556 2_545 2_545 yes
S(1) K(1) S(1) K(1) 1.14(3) 1_555 3_556 2_545 4_554 yes
S(1) K(1) S(1) C(7) -100.0(1) 1_555 3_556 2_545 2_545 yes
S(1) K(1) S(1) K(1) 0.0 1_555 3_556 3_556 1_555 yes
S(1) K(1) S(1) K(1) -73.32(3) 1_555 3_556 3_556 1_545 yes
S(1) K(1) S(1) K(1) -115.8(1) 1_555 3_556 3_556 2_546 yes
S(1) K(1) S(1) K(1) 51.18(4) 1_555 3_556 3_556 2_556 yes
S(1) K(1) S(1) C(7) -176.9(1) 1_555 3_556 3_556 3_556 yes
S(1) K(1) O(1) C(7) 63.1(2) 1_555 3_556 3_556 3_556 yes
S(1) K(1) K(1) S(1) 75.73(5) 1_555 4_564 2_565 2_565 yes
S(1) K(1) K(1) S(1) 174.38(4) 1_555 4_564 2_565 4_574 yes
S(1) K(1) K(1) S(1) 180.0 1_555 4_564 2_565 3_575 yes
S(1) K(1) K(1) O(1) -8.76(8) 1_555 4_564 2_565 2_555 yes
S(1) K(1) K(1) O(1) 89.89(8) 1_555 4_564 2_565 2_565 yes
S(1) K(1) S(1) K(1) -130.91(3) 1_555 4_564 2_555 2_555 yes
S(1) K(1) S(1) K(1) -61.71(2) 1_555 4_564 2_555 4_554 yes
S(1) K(1) S(1) C(7) 159.55(10) 1_555 4_564 2_555 2_555 yes
S(1) K(1) S(1) K(1) -4.59(5) 1_555 4_564 1_565 1_565 yes
S(1) K(1) S(1) K(1) 180.0 1_555 4_564 1_565 4_574 yes
S(1) K(1) S(1) K(1) -116.84(3) 1_555 4_564 1_565 3_576 yes
S(1) K(1) S(1) C(7) 90.2(1) 1_555 4_564 1_565 1_565 yes
S(1) K(1) S(1) K(1) -138.21(4) 1_555 4_564 2_565 2_565 yes
S(1) K(1) S(1) K(1) 124.49(3) 1_555 4_564 2_565 4_574 yes
S(1) K(1) S(1) C(7) -142.7(2) 1_555 4_564 2_565 2_565 yes
S(1) K(1) K(1) S(1) -82.51(3) 1_555 3_566 3_556 2_555 yes
S(1) K(1) K(1) S(1) 0.0 1_555 3_566 3_556 1_545 yes
S(1) K(1) K(1) S(1) -82.51(3) 1_555 3_566 3_556 2_545 yes
S(1) K(1) K(1) S(1) 101.49(3) 1_555 3_566 3_556 3_556 yes
S(1) K(1) K(1) O(1) 144.64(8) 1_555 3_566 3_556 3_556 yes
S(1) K(1) K(1) S(1) 82.23(4) 1_555 3_566 4_564 2_555 yes
S(1) K(1) K(1) S(1) -99.13(3) 1_555 3_566 4_564 1_565 yes
S(1) K(1) K(1) S(1) -178.64(4) 1_555 3_566 4_564 2_565 yes
S(1) K(1) K(1) S(1) 81.35(2) 1_555 3_566 1_565 1_565 yes
S(1) K(1) K(1) S(1) -174.38(4) 1_555 3_566 1_565 4_575 yes
S(1) K(1) K(1) S(1) 180.0 1_555 3_566 1_565 3_576 yes
S(1) K(1) K(1) O(1) -3.15(5) 1_555 3_566 1_565 1_555 yes
S(1) K(1) K(1) O(1) 95.51(6) 1_555 3_566 1_565 1_565 yes
S(1) K(1) K(1) S(1) 0.0 1_555 3_566 3_576 1_565 yes
S(1) K(1) K(1) S(1) 82.51(3) 1_555 3_566 3_576 2_565 yes
S(1) K(1) K(1) S(1) 0.0 1_555 3_566 3_576 1_575 yes
S(1) K(1) K(1) S(1) 82.51(3) 1_555 3_566 3_576 2_575 yes
S(1) K(1) K(1) S(1) -101.49(3) 1_555 3_566 3_576 3_576 yes
S(1) K(1) K(1) O(1) -144.64(8) 1_555 3_566 3_576 3_576 yes
S(1) K(1) K(1) O(1) -144.64(8) 1_555 3_566 3_576 3_586 yes
S(1) K(1) S(1) K(1) -106.3(1) 1_555 3_566 2_555 2_555 yes
S(1) K(1) S(1) K(1) 1.32(4) 1_555 3_566 2_555 4_554 yes
S(1) K(1) S(1) K(1) -61.61(3) 1_555 3_566 2_555 4_564 yes
S(1) K(1) S(1) C(7) -162.7(1) 1_555 3_566 2_555 2_555 yes
S(1) K(1) S(1) K(1) -82.71(2) 1_555 3_566 1_565 1_565 yes
S(1) K(1) S(1) K(1) 117.70(3) 1_555 3_566 1_565 4_574 yes
S(1) K(1) S(1) K(1) 180.0 1_555 3_566 1_565 3_576 yes
S(1) K(1) S(1) C(7) -87.2(2) 1_555 3_566 1_565 1_565 yes
S(1) K(1) S(1) K(1) 51.57(5) 1_555 3_566 2_565 2_565 yes
S(1) K(1) S(1) K(1) -60.68(5) 1_555 3_566 2_565 4_574 yes
S(1) K(1) S(1) C(7) 146.4(1) 1_555 3_566 2_565 2_565 yes
S(1) K(1) S(1) K(1) 0.0 1_555 3_566 3_566 1_555 yes
S(1) K(1) S(1) K(1) -42.5(1) 1_555 3_566 3_566 2_556 yes
S(1) K(1) S(1) K(1) 73.32(3) 1_555 3_566 3_566 1_565 yes
S(1) K(1) S(1) K(1) 124.50(4) 1_555 3_566 3_566 2_566 yes
S(1) K(1) S(1) C(7) -103.6(1) 1_555 3_566 3_566 3_566 yes
S(1) K(1) O(1) C(7) 112.4(2) 1_555 3_566 3_566 3_566 yes
S(1) K(1) O(1) C(7) -50.0(3) 1_555 3_566 3_576 3_576 yes
S(1) C(7) C(1) C(2) -6.3(4) 1_555 1_555 1_555 1_555 yes
S(1) C(7) C(1) C(6) 174.5(3) 1_555 1_555 1_555 1_555 yes
O(1) K(1) K(1) O(1) 0.0 1_555 1_555 1_545 1_535 yes
O(1) K(1) K(1) O(1) 0.0 1_555 1_555 1_545 1_545 yes
O(1) K(1) K(1) O(1) 179.89(1) 1_555 1_555 2_556 2_546 yes
O(1) K(1) K(1) O(1) 8.7(1) 1_555 1_555 2_556 2_556 yes
O(1) K(1) K(1) O(1) -180.0 1_555 1_555 3_556 3_556 yes
O(1) K(1) K(1) O(1) 0.0 1_555 1_555 1_565 1_565 yes
O(1) K(1) S(1) C(7) 15.9(1) 1_555 1_555 1_555 1_555 yes
O(1) K(1) S(1) C(7) -36.0(2) 1_555 1_555 4_555 4_555 yes
O(1) K(1) S(1) C(7) 35.6(2) 1_555 1_555 3_556 3_556 yes
O(1) K(1) S(1) C(7) -106.8(1) 1_555 1_555 4_565 4_565 yes
O(1) K(1) S(1) C(7) 117.2(1) 1_555 1_555 3_566 3_566 yes
O(1) K(1) O(1) K(1) 180.0 1_555 1_555 1_545 1_545 yes
O(1) K(1) O(1) C(7) -53.9(3) 1_555 1_555 1_545 1_545 yes
O(1) K(1) K(1) O(1) 0.0 1_555 1_565 1_555 1_545 yes
O(1) K(1) K(1) O(1) -9.0(1) 1_555 1_565 2_566 2_556 yes
O(1) K(1) K(1) O(1) 179.89(1) 1_555 1_565 2_566 2_566 yes
O(1) K(1) S(1) C(7) -101.4(1) 1_555 1_565 1_565 1_565 yes
O(1) K(1) S(1) C(7) -8.7(1) 1_555 1_565 4_575 4_575 yes
O(1) K(1) S(1) C(7) 9.9(2) 1_555 1_565 3_576 3_576 yes
O(1) K(1) O(1) C(7) 39.9(2) 1_555 1_565 1_565 1_565 yes
O(1) C(7) C(1) C(2) 174.4(3) 1_555 1_555 1_555 1_555 yes
O(1) C(7) C(1) C(6) -4.8(4) 1_555 1_555 1_555 1_555 yes
C(1) C(2) C(3) C(4) 0.0(6) 1_555 1_555 1_555 1_555 yes
C(1) C(6) C(5) C(4) 0.3(7) 1_555 1_555 1_555 1_555 yes
C(2) C(1) C(6) C(5) -0.1(6) 1_555 1_555 1_555 1_555 yes
C(2) C(3) C(4) C(5) 0.2(7) 1_555 1_555 1_555 1_555 yes
C(3) C(2) C(1) C(6) -0.1(5) 1_555 1_555 1_555 1_555 yes
C(3) C(2) C(1) C(7) -179.3(3) 1_555 1_555 1_555 1_555 yes
C(3) C(4) C(5) C(6) -0.4(7) 1_555 1_555 1_555 1_555 yes
C(5) C(6) C(1) C(7) 179.2(4) 1_555 1_555 1_555 1_555 yes
